data_7025622
loop_
_publ_author_name
'Berthet, Jean-Claude'
'Maynadi\'e, J\'er\^ome'
'Thu\'ery, Pierre'
'Ephritikhine, Michel'

_publ_section_title
;
 Linear uranium metallocenes with polydentate aromatic nitrogen ligands.
;
_journal_issue 29
_journal_name_full 'Dalton transactions (Cambridge, England : 2003)'
_journal_page_first 6801
_journal_page_last 6807
_journal_paper_doi 10.1039/c002279a
_journal_volume 39
_journal_year 2010
_chemical_formula_moiety 'C54 H71 N9 U, I2, 2(C2 H3 N)'
_chemical_formula_sum 'C58 H77 I2 N11 U'
_chemical_formula_weight 1420.14
_space_group_IT_number 15
_symmetry_cell_setting monoclinic
_symmetry_space_group_name_Hall '-C 2yc'
_symmetry_space_group_name_H-M 'C 1 2/c 1'
_atom_sites_solution_hydrogens geom
_atom_sites_solution_primary direct
_atom_sites_solution_secondary difmap
_audit_creation_method SHELXL-97
_cell_angle_alpha 90.00
_cell_angle_beta 92.829(6)
_cell_angle_gamma 90.00
_cell_formula_units_Z 8
_cell_length_a 54.595(5)
_cell_length_b 9.4333(8)
_cell_length_c 22.747(2)
_cell_measurement_reflns_used 136035
_cell_measurement_temperature 100(2)
_cell_measurement_theta_max 25.68
_cell_measurement_theta_min 2.94
_cell_volume 11700.7(18)
_computing_cell_refinement 'HKL2000 (Otwinowski & Minor, 1997)'
_computing_data_collection 'COLLECT (Hooft, 1998)'
_computing_data_reduction 'HKL2000 (Otwinowski & Minor, 1997)'
_computing_molecular_graphics 'SHELXTL (Sheldrick, 1999)'
_computing_publication_material 'SHELXTL (Sheldrick, 1999); PLATON (Spek, 2003)'
_computing_structure_refinement 'SHELXL-97 (Sheldrick, 1997)'
_computing_structure_solution 'SHELXS-97 (Sheldrick, 1997)'
_diffrn_ambient_temperature 100(2)
_diffrn_measured_fraction_theta_full 0.995
_diffrn_measured_fraction_theta_max 0.995
_diffrn_measurement_device_type 'Nonius Kappa-CCD area-detector diffractometer'
_diffrn_measurement_method 'two \f and five \w scans with 2\% steps'
_diffrn_radiation_monochromator graphite
_diffrn_radiation_source 'fine-focus sealed tube'
_diffrn_radiation_type MoK\a
_diffrn_radiation_wavelength 0.71073
_diffrn_reflns_av_R_equivalents 0.0904
_diffrn_reflns_av_sigmaI/netI 0.1298
_diffrn_reflns_limit_h_max 66
_diffrn_reflns_limit_h_min -65
_diffrn_reflns_limit_k_max 11
_diffrn_reflns_limit_k_min -11
_diffrn_reflns_limit_l_max 27
_diffrn_reflns_limit_l_min -27
_diffrn_reflns_number 136035
_diffrn_reflns_theta_full 25.68
_diffrn_reflns_theta_max 25.68
_diffrn_reflns_theta_min 2.94
_diffrn_standards_decay_% none
_diffrn_standards_interval_time 0
_exptl_absorpt_coefficient_mu 3.876
_exptl_absorpt_correction_T_max 0.856
_exptl_absorpt_correction_T_min 0.704
_exptl_absorpt_correction_type multi-scan
_exptl_absorpt_process_details 'SCALEPACK (Otwinowski & Minor, 1997)'
_exptl_crystal_colour 'translucent dark brown'
_exptl_crystal_density_diffrn 1.612
_exptl_crystal_density_meas ?
_exptl_crystal_description platelet
_exptl_crystal_F_000 5600
_exptl_crystal_size_max 0.25
_exptl_crystal_size_mid 0.10
_exptl_crystal_size_min 0.04
_refine_diff_density_max 1.516
_refine_diff_density_min -0.919
_refine_diff_density_rms 0.140
_refine_ls_extinction_method none
_refine_ls_goodness_of_fit_ref 0.979
_refine_ls_hydrogen_treatment constr
_refine_ls_matrix_type full
_refine_ls_number_parameters 670
_refine_ls_number_reflns 11069
_refine_ls_number_restraints 37
_refine_ls_restrained_S_all 0.984
_refine_ls_R_factor_all 0.1133
_refine_ls_R_factor_gt 0.0527
_refine_ls_shift/su_max 0.001
_refine_ls_shift/su_mean 0.000
_refine_ls_structure_factor_coef Fsqd
_refine_ls_weighting_details 'calc w=1/[\s^2^(Fo^2^)+(0.0277P)^2^] where P=(Fo^2^+2Fc^2^)/3'
_refine_ls_weighting_scheme calc
_refine_ls_wR_factor_gt 0.0780
_refine_ls_wR_factor_ref 0.0879
_reflns_number_gt 6803
_reflns_number_total 11069
_reflns_threshold_expression >2sigma(I)
_cod_data_source_file c002279a.txt
_cod_data_source_block 6'.2MeCN
_cod_depositor_comments
;
The following automatic conversions were performed:

'_exptl_crystal_density_meas' value 'not measured' was changed to '?'
- the value is perceived as not measured.

Automatic conversion script
Id: cif_fix_values 3008 2015-01-20 13:52:24Z robertas 
;
_cod_original_sg_symbol_H-M 'C 2/c'
_cod_database_code 7025622

loop_
_symmetry_equiv_pos_as_xyz
'x, y, z'
'-x, y, -z+1/2'
'x+1/2, y+1/2, z'
'-x+1/2, y+1/2, -z+1/2'
'-x, -y, -z'
'x, -y, z-1/2'
'-x+1/2, -y+1/2, -z'
'x+1/2, -y+1/2, z-1/2'

loop_
_atom_site_label
_atom_site_type_symbol
_atom_site_fract_x
_atom_site_fract_y
_atom_site_fract_z
_atom_site_U_iso_or_equiv
_atom_site_adp_type
_atom_site_occupancy
_atom_site_symmetry_multiplicity
_atom_site_calc_flag
_atom_site_refinement_flags
U U 0.113360(5) 0.69836(3) 0.575447(11) 0.02058(8) Uani 1 1 d .
I1 I 0.040656(8) 0.21283(5) 0.377716(19) 0.03224(14) Uani 1 1 d .
I2 I 0.194373(13) 0.21658(8) 0.41872(3) 0.0586(3) Uani 1 1 d .
N1 N 0.07642(10) 0.7227(6) 0.5048(2) 0.0226(14) Uani 1 1 d .
N2 N 0.07291(9) 0.7553(5) 0.6216(2) 0.0167(13) Uani 1 1 d .
N3 N 0.11495(10) 0.7272(5) 0.6875(2) 0.0217(13) Uani 1 1 d .
N4 N 0.15598(9) 0.6648(5) 0.6292(2) 0.0229(14) Uani 1 1 d .
N5 N 0.07941(9) 0.7062(6) 0.4468(2) 0.0196(13) Uani 1 1 d .
N6 N 0.03385(10) 0.7548(6) 0.4890(2) 0.0233(14) Uani 1 1 d .
N7 N 0.17610(11) 0.6333(6) 0.5989(2) 0.0310(15) Uani 1 1 d .
N8 N 0.17909(11) 0.6522(6) 0.7197(2) 0.0297(15) Uani 1 1 d .
N9 N 0.13999(11) 0.6457(6) 0.4916(3) 0.0367(18) Uani 1 1 d .
N10 N 0.14276(17) 0.8416(11) 0.3056(4) 0.095(3) Uani 1 1 d U
N11 N 0.21616(14) 0.9457(9) 0.1569(3) 0.062(2) Uani 1 1 d .
C1 C 0.05400(13) 0.7459(7) 0.5229(3) 0.0250(18) Uani 1 1 d .
C2 C 0.05198(12) 0.7645(7) 0.5876(3) 0.0207(16) Uani 1 1 d .
C3 C 0.02941(12) 0.7866(7) 0.6104(3) 0.0243(17) Uani 1 1 d .
H3 H 0.0153 0.7915 0.5857 0.029 Uiso 1 1 calc R
C4 C 0.02807(13) 0.8015(7) 0.6710(3) 0.0291(17) Uani 1 1 d .
H4 H 0.0131 0.8150 0.6877 0.035 Uiso 1 1 calc R
C5 C 0.04923(12) 0.7960(7) 0.7053(3) 0.0284(17) Uani 1 1 d .
H5 H 0.0487 0.8085 0.7457 0.034 Uiso 1 1 calc R
C6 C 0.07161(13) 0.7718(7) 0.6804(3) 0.0239(17) Uani 1 1 d .
C7 C 0.09466(13) 0.7591(7) 0.7161(3) 0.0219(17) Uani 1 1 d .
C8 C 0.09574(12) 0.7815(7) 0.7770(3) 0.0243(17) Uani 1 1 d .
H8 H 0.0816 0.8051 0.7959 0.029 Uiso 1 1 calc R
C9 C 0.11758(13) 0.7688(7) 0.8090(3) 0.0285(18) Uani 1 1 d .
H9 H 0.1183 0.7823 0.8495 0.034 Uiso 1 1 calc R
C10 C 0.13849(13) 0.7354(7) 0.7798(3) 0.0293(18) Uani 1 1 d .
H10 H 0.1536 0.7274 0.8001 0.035 Uiso 1 1 calc R
C11 C 0.13621(12) 0.7141(7) 0.7192(3) 0.0222(16) Uani 1 1 d .
C12 C 0.15844(13) 0.6765(7) 0.6876(3) 0.0241(17) Uani 1 1 d .
C13 C 0.06012(12) 0.7145(7) 0.4101(3) 0.0241(16) Uani 1 1 d .
C14 C 0.03617(13) 0.7373(7) 0.4315(3) 0.0266(18) Uani 1 1 d .
C15 C 0.01254(13) 0.7343(7) 0.3927(3) 0.0256(18) Uani 1 1 d .
C16 C 0.01858(13) 0.7496(8) 0.3282(3) 0.032(2) Uani 1 1 d .
H16A H 0.0222 0.8482 0.3202 0.039 Uiso 1 1 calc R
H16B H 0.0043 0.7231 0.3035 0.039 Uiso 1 1 calc R
C17 C 0.04035(12) 0.6582(8) 0.3120(3) 0.032(2) Uani 1 1 d .
H17A H 0.0423 0.6651 0.2700 0.038 Uiso 1 1 calc R
H17B H 0.0369 0.5600 0.3211 0.038 Uiso 1 1 calc R
C18 C 0.06445(12) 0.7014(8) 0.3446(3) 0.0281(17) Uani 1 1 d .
C19 C 0.00128(13) 0.5893(8) 0.4039(3) 0.037(2) Uani 1 1 d .
H19A H -0.0139 0.5804 0.3811 0.055 Uiso 1 1 calc R
H19B H -0.0017 0.5799 0.4449 0.055 Uiso 1 1 calc R
H19C H 0.0124 0.5163 0.3926 0.055 Uiso 1 1 calc R
C20 C -0.00470(13) 0.8510(7) 0.4108(3) 0.0332(19) Uani 1 1 d .
H20A H 0.0031 0.9414 0.4066 0.050 Uiso 1 1 calc R
H20B H -0.0086 0.8375 0.4511 0.050 Uiso 1 1 calc R
H20C H -0.0195 0.8477 0.3861 0.050 Uiso 1 1 calc R
C21 C 0.08435(13) 0.5897(8) 0.3353(3) 0.034(2) Uani 1 1 d .
H21A H 0.0991 0.6156 0.3575 0.052 Uiso 1 1 calc R
H21B H 0.0876 0.5846 0.2943 0.052 Uiso 1 1 calc R
H21C H 0.0788 0.4990 0.3484 0.052 Uiso 1 1 calc R
C22 C 0.07386(14) 0.8444(7) 0.3223(3) 0.037(2) Uani 1 1 d .
H22A H 0.0624 0.9179 0.3312 0.055 Uiso 1 1 calc R
H22B H 0.0755 0.8396 0.2805 0.055 Uiso 1 1 calc R
H22C H 0.0895 0.8649 0.3414 0.055 Uiso 1 1 calc R
C23 C 0.19708(13) 0.6123(8) 0.6290(3) 0.0316(19) Uani 1 1 d .
C24 C 0.19884(14) 0.6189(7) 0.6909(3) 0.0293(18) Uani 1 1 d .
C25 C 0.22156(14) 0.5903(9) 0.7288(3) 0.038(2) Uani 1 1 d .
C26 C 0.24296(15) 0.5525(9) 0.6889(4) 0.062(3) Uani 1 1 d .
H26A H 0.2581 0.5838 0.7087 0.074 Uiso 1 1 calc R
H26B H 0.2438 0.4500 0.6858 0.074 Uiso 1 1 calc R
C27 C 0.2420(2) 0.6102(14) 0.6299(5) 0.050(3) Uani 1 1 d U
H27A H 0.2559 0.5732 0.6097 0.059 Uiso 1 1 calc R
H27B H 0.2441 0.7121 0.6329 0.059 Uiso 1 1 calc R
C28 C 0.21957(14) 0.5821(10) 0.5928(3) 0.045(2) Uani 1 1 d .
C29 C 0.21683(14) 0.4713(8) 0.7718(3) 0.047(2) Uani 1 1 d .
H29A H 0.2030 0.4954 0.7944 0.071 Uiso 1 1 calc R
H29B H 0.2311 0.4582 0.7978 0.071 Uiso 1 1 calc R
H29C H 0.2134 0.3852 0.7505 0.071 Uiso 1 1 calc R
C30 C 0.22813(15) 0.7267(9) 0.7628(4) 0.058(3) Uani 1 1 d .
H30A H 0.2308 0.8021 0.7355 0.087 Uiso 1 1 calc R
H30B H 0.2428 0.7116 0.7871 0.087 Uiso 1 1 calc R
H30C H 0.2149 0.7516 0.7872 0.087 Uiso 1 1 calc R
C31 C 0.22051(19) 0.6816(11) 0.5405(4) 0.062(3) Uani 1 1 d U
H31A H 0.2352 0.6639 0.5200 0.093 Uiso 1 1 calc R
H31B H 0.2205 0.7780 0.5540 0.093 Uiso 1 1 calc R
H31C H 0.2064 0.6659 0.5143 0.093 Uiso 1 1 calc R
C32 C 0.21653(18) 0.4355(10) 0.5673(4) 0.058(3) Uani 1 1 d U
H32A H 0.2317 0.4055 0.5516 0.087 Uiso 1 1 calc R
H32B H 0.2039 0.4366 0.5364 0.087 Uiso 1 1 calc R
H32C H 0.2121 0.3708 0.5975 0.087 Uiso 1 1 calc R
C33 C 0.12185(15) 0.9458(7) 0.5099(3) 0.0295(19) Uani 1 1 d .
C34 C 0.10126(14) 0.9840(7) 0.5413(3) 0.0297(19) Uani 1 1 d .
C35 C 0.10884(14) 0.9927(7) 0.6015(3) 0.0262(18) Uani 1 1 d .
C36 C 0.13410(13) 0.9674(7) 0.6065(3) 0.0272(18) Uani 1 1 d .
C37 C 0.14257(14) 0.9371(7) 0.5498(3) 0.0327(19) Uani 1 1 d .
C38 C 0.12318(15) 0.9449(8) 0.4430(3) 0.044(2) Uani 1 1 d .
H38A H 0.1130 1.0189 0.4264 0.066 Uiso 1 1 calc R
H38B H 0.1176 0.8550 0.4278 0.066 Uiso 1 1 calc R
H38C H 0.1398 0.9602 0.4327 0.066 Uiso 1 1 calc R
C39 C 0.07736(14) 1.0382(7) 0.5153(3) 0.044(2) Uani 1 1 d .
H39A H 0.0744 0.9986 0.4768 0.067 Uiso 1 1 calc R
H39B H 0.0780 1.1397 0.5125 0.067 Uiso 1 1 calc R
H39C H 0.0644 1.0112 0.5400 0.067 Uiso 1 1 calc R
C40 C 0.09360(14) 1.0630(7) 0.6462(3) 0.039(2) Uani 1 1 d .
H40A H 0.0770 1.0296 0.6416 0.059 Uiso 1 1 calc R
H40B H 0.0939 1.1638 0.6406 0.059 Uiso 1 1 calc R
H40C H 0.1001 1.0404 0.6850 0.059 Uiso 1 1 calc R
C41 C 0.15046(14) 1.0007(8) 0.6598(3) 0.038(2) Uani 1 1 d .
H41A H 0.1562 1.0967 0.6575 0.056 Uiso 1 1 calc R
H41B H 0.1642 0.9373 0.6614 0.056 Uiso 1 1 calc R
H41C H 0.1414 0.9893 0.6947 0.056 Uiso 1 1 calc R
C42 C 0.16868(13) 0.9278(8) 0.5350(3) 0.044(2) Uani 1 1 d .
H42A H 0.1707 0.8511 0.5080 0.066 Uiso 1 1 calc R
H42B H 0.1787 0.9112 0.5703 0.066 Uiso 1 1 calc R
H42C H 0.1735 1.0150 0.5173 0.066 Uiso 1 1 calc R
C43 C 0.10681(13) 0.4156(7) 0.5309(3) 0.0214(17) Uani 1 1 d .
C44 C 0.08460(13) 0.4427(7) 0.5578(3) 0.0216(17) Uani 1 1 d .
C45 C 0.09005(13) 0.4524(6) 0.6201(3) 0.0203(16) Uani 1 1 d .
C46 C 0.11533(13) 0.4263(6) 0.6307(3) 0.0175(16) Uani 1 1 d .
C47 C 0.12584(13) 0.4042(7) 0.5757(3) 0.0254(17) Uani 1 1 d .
C48 C 0.10873(12) 0.3785(7) 0.4665(3) 0.0300(19) Uani 1 1 d .
H48A H 0.1052 0.4609 0.4429 0.045 Uiso 1 1 calc R
H48B H 0.0972 0.3049 0.4559 0.045 Uiso 1 1 calc R
H48C H 0.1250 0.3462 0.4599 0.045 Uiso 1 1 calc R
C49 C 0.05947(12) 0.4291(7) 0.5295(3) 0.0257(18) Uani 1 1 d .
H49A H 0.0601 0.4455 0.4880 0.039 Uiso 1 1 calc R
H49B H 0.0488 0.4977 0.5462 0.039 Uiso 1 1 calc R
H49C H 0.0533 0.3355 0.5362 0.039 Uiso 1 1 calc R
C50 C 0.07101(12) 0.4464(7) 0.6655(3) 0.0260(18) Uani 1 1 d .
H50A H 0.0670 0.3493 0.6731 0.039 Uiso 1 1 calc R
H50B H 0.0566 0.4960 0.6512 0.039 Uiso 1 1 calc R
H50C H 0.0773 0.4900 0.7012 0.039 Uiso 1 1 calc R
C51 C 0.12726(12) 0.3941(7) 0.6902(3) 0.0297(18) Uani 1 1 d .
H51A H 0.1245 0.2965 0.6998 0.045 Uiso 1 1 calc R
H51B H 0.1203 0.4537 0.7192 0.045 Uiso 1 1 calc R
H51C H 0.1446 0.4115 0.6895 0.045 Uiso 1 1 calc R
C52 C 0.15102(13) 0.3465(7) 0.5663(3) 0.0342(19) Uani 1 1 d .
H52A H 0.1497 0.2499 0.5533 0.051 Uiso 1 1 calc R
H52B H 0.1607 0.3506 0.6027 0.051 Uiso 1 1 calc R
H52C H 0.1587 0.4022 0.5371 0.051 Uiso 1 1 calc R
C53 C 0.15007(16) 0.6197(9) 0.4507(4) 0.050(2) Uani 1 1 d .
C54 C 0.16385(17) 0.5806(10) 0.3982(3) 0.073(3) Uani 1 1 d U
H54A H 0.1768 0.6476 0.3935 0.109 Uiso 1 1 calc R
H54B H 0.1529 0.5816 0.3638 0.109 Uiso 1 1 calc R
H54C H 0.1707 0.4874 0.4036 0.109 Uiso 1 1 calc R
C55 C 0.16237(19) 0.8779(11) 0.3012(4) 0.069(3) Uani 1 1 d D
C56 C 0.18724(15) 0.9349(10) 0.2946(4) 0.069(3) Uani 1 1 d D
H56A H 0.1903 0.9437 0.2536 0.103 Uiso 1 1 calc R
H56B H 0.1991 0.8718 0.3130 0.103 Uiso 1 1 calc R
H56C H 0.1886 1.0264 0.3130 0.103 Uiso 1 1 calc R
C57 C 0.22526(10) 0.9299(6) 0.1177(3) 0.058(2) Uani 1 1 d U
C58 C 0.23875(18) 0.9162(10) 0.0651(4) 0.078(3) Uani 1 1 d .
H58A H 0.2453 1.0067 0.0549 0.118 Uiso 1 1 calc R
H58B H 0.2280 0.8828 0.0334 0.118 Uiso 1 1 calc R
H58C H 0.2519 0.8498 0.0719 0.118 Uiso 1 1 calc R

loop_
_atom_site_aniso_label
_atom_site_aniso_U_11
_atom_site_aniso_U_22
_atom_site_aniso_U_33
_atom_site_aniso_U_23
_atom_site_aniso_U_13
_atom_site_aniso_U_12
U 0.02337(15) 0.01931(15) 0.01906(14) -0.00044(14) 0.00098(10) -0.00025(15)
I1 0.0315(3) 0.0384(3) 0.0270(3) -0.0014(3) 0.0027(2) 0.0005(3)
I2 0.0717(5) 0.0651(6) 0.0390(4) 0.0030(4) 0.0024(3) -0.0211(4)
N1 0.029(4) 0.024(4) 0.015(3) 0.002(3) -0.001(3) -0.001(3)
N2 0.020(3) 0.016(3) 0.014(3) -0.001(2) -0.002(2) -0.001(2)
N3 0.021(3) 0.018(3) 0.026(3) 0.001(3) -0.004(3) 0.000(3)
N4 0.018(3) 0.014(3) 0.037(4) 0.001(3) -0.005(3) -0.002(3)
N5 0.022(3) 0.021(3) 0.015(3) 0.001(3) 0.001(2) -0.002(3)
N6 0.023(4) 0.025(3) 0.022(3) -0.001(3) 0.000(3) 0.001(3)
N7 0.030(4) 0.036(4) 0.028(3) -0.004(3) 0.008(3) -0.001(3)
N8 0.034(4) 0.023(4) 0.030(3) -0.003(3) -0.011(3) 0.003(3)
N9 0.045(4) 0.033(4) 0.034(4) -0.006(3) 0.018(3) -0.005(3)
N10 0.086(6) 0.124(7) 0.073(5) -0.004(5) 0.009(5) -0.026(6)
N11 0.041(5) 0.092(7) 0.052(5) 0.008(5) -0.011(4) 0.016(5)
C1 0.024(4) 0.024(4) 0.027(4) 0.000(3) 0.003(4) -0.001(3)
C2 0.022(4) 0.016(4) 0.023(4) -0.002(3) 0.001(3) 0.002(3)
C3 0.025(4) 0.027(4) 0.021(4) -0.002(4) -0.004(3) -0.006(4)
C4 0.026(4) 0.038(5) 0.024(4) -0.002(4) 0.007(3) 0.007(4)
C5 0.029(4) 0.035(5) 0.021(4) -0.001(4) 0.001(3) 0.004(4)
C6 0.030(4) 0.017(4) 0.025(4) 0.002(3) 0.002(3) 0.000(3)
C7 0.029(4) 0.019(4) 0.017(4) 0.003(3) 0.002(3) -0.001(3)
C8 0.026(4) 0.021(4) 0.026(4) -0.005(4) 0.003(3) 0.002(4)
C9 0.044(5) 0.025(4) 0.016(4) 0.001(3) -0.004(4) -0.001(4)
C10 0.033(5) 0.027(5) 0.027(4) -0.005(3) -0.008(4) -0.003(4)
C11 0.028(4) 0.017(4) 0.022(4) -0.004(3) 0.003(3) -0.001(4)
C12 0.035(5) 0.012(4) 0.026(4) -0.003(3) 0.006(4) 0.000(4)
C13 0.025(4) 0.025(4) 0.022(4) 0.001(4) -0.003(3) -0.002(4)
C14 0.042(5) 0.016(4) 0.022(4) -0.001(3) -0.001(3) -0.001(4)
C15 0.029(4) 0.032(5) 0.016(4) 0.003(3) 0.002(3) -0.002(4)
C16 0.035(5) 0.046(5) 0.015(4) 0.004(3) -0.004(3) -0.001(4)
C17 0.034(5) 0.046(5) 0.016(4) 0.002(3) 0.004(3) -0.007(4)
C18 0.037(4) 0.033(4) 0.014(3) -0.001(4) 0.001(3) 0.003(4)
C19 0.034(5) 0.039(5) 0.036(4) 0.002(4) -0.005(4) -0.003(4)
C20 0.030(5) 0.039(5) 0.030(4) -0.004(4) -0.005(4) 0.002(4)
C21 0.047(5) 0.041(5) 0.016(4) -0.007(4) 0.005(4) -0.002(4)
C22 0.044(5) 0.041(5) 0.025(4) 0.001(4) 0.005(4) -0.001(4)
C23 0.014(4) 0.032(5) 0.047(5) -0.007(4) -0.010(4) -0.005(4)
C24 0.030(5) 0.022(4) 0.035(5) -0.005(4) -0.004(4) 0.001(4)
C25 0.025(5) 0.047(6) 0.041(5) 0.004(4) 0.000(4) 0.003(4)
C26 0.030(5) 0.067(7) 0.088(7) 0.022(6) -0.003(5) 0.010(5)
C27 0.034(5) 0.068(6) 0.049(5) -0.004(5) 0.016(5) 0.008(5)
C28 0.026(5) 0.072(7) 0.037(5) -0.013(5) 0.000(4) 0.011(5)
C29 0.029(5) 0.049(6) 0.062(6) 0.021(5) -0.010(4) 0.004(4)
C30 0.045(6) 0.058(6) 0.068(6) -0.011(5) -0.024(5) -0.004(5)
C31 0.053(5) 0.061(6) 0.075(6) 0.005(5) 0.034(5) 0.004(5)
C32 0.048(5) 0.052(6) 0.078(6) -0.026(5) 0.036(5) 0.000(5)
C33 0.052(6) 0.008(4) 0.029(4) 0.002(3) 0.004(4) -0.015(4)
C34 0.035(5) 0.011(4) 0.042(5) -0.001(4) -0.004(4) -0.006(4)
C35 0.040(5) 0.014(4) 0.025(4) -0.003(3) -0.002(4) -0.005(4)
C36 0.029(5) 0.018(4) 0.035(4) 0.011(4) -0.002(4) -0.001(4)
C37 0.030(5) 0.030(5) 0.038(5) -0.005(4) 0.006(4) -0.006(4)
C38 0.060(6) 0.046(6) 0.026(4) 0.002(4) 0.007(4) -0.014(5)
C39 0.053(6) 0.017(4) 0.062(6) 0.017(4) -0.006(5) 0.002(4)
C40 0.053(6) 0.022(5) 0.043(5) -0.011(4) 0.008(4) -0.003(4)
C41 0.046(5) 0.026(5) 0.039(5) -0.006(4) -0.009(4) -0.006(4)
C42 0.028(5) 0.038(5) 0.067(6) 0.000(4) 0.006(4) -0.005(4)
C43 0.025(5) 0.021(4) 0.019(4) 0.001(3) 0.004(3) -0.001(4)
C44 0.026(4) 0.013(4) 0.026(4) -0.003(3) 0.001(3) 0.005(3)
C45 0.029(5) 0.010(4) 0.022(4) 0.000(3) 0.003(3) 0.001(3)
C46 0.030(5) 0.008(4) 0.014(3) 0.001(3) -0.001(3) 0.003(3)
C47 0.031(5) 0.014(4) 0.031(4) 0.004(3) 0.001(4) 0.002(4)
C48 0.031(5) 0.025(4) 0.034(4) -0.005(4) 0.004(4) -0.005(4)
C49 0.027(5) 0.020(4) 0.030(4) 0.008(3) 0.003(3) 0.001(4)
C50 0.033(5) 0.017(4) 0.027(4) -0.001(3) 0.001(4) -0.002(3)
C51 0.031(5) 0.022(4) 0.036(4) 0.003(4) -0.003(4) 0.005(4)
C52 0.037(5) 0.027(5) 0.038(4) 0.004(4) 0.003(4) 0.007(4)
C53 0.052(6) 0.034(5) 0.062(6) 0.007(5) -0.010(5) -0.001(5)
C54 0.083(6) 0.084(6) 0.053(5) -0.011(5) 0.030(5) 0.024(5)
C55 0.084(9) 0.086(8) 0.037(5) -0.008(5) -0.005(6) -0.008(7)
C56 0.047(7) 0.082(8) 0.076(7) -0.010(6) -0.007(5) -0.008(6)
C57 0.054(4) 0.061(4) 0.057(4) -0.010(3) -0.009(3) 0.016(3)
C58 0.096(9) 0.061(7) 0.078(7) 0.015(6) 0.000(7) 0.000(7)

loop_
_atom_type_symbol
_atom_type_description
_atom_type_scat_dispersion_real
_atom_type_scat_dispersion_imag
_atom_type_scat_source
C C 0.0033 0.0016 'International Tables Vol C Tables 4.2.6.8 and 6.1.1.4'
H H 0.0000 0.0000 'International Tables Vol C Tables 4.2.6.8 and 6.1.1.4'
I I -0.4742 1.8119 'International Tables Vol C Tables 4.2.6.8 and 6.1.1.4'
N N 0.0061 0.0033 'International Tables Vol C Tables 4.2.6.8 and 6.1.1.4'
U U -9.6767 9.6646 'International Tables Vol C Tables 4.2.6.8 and 6.1.1.4'

loop_
_geom_angle_atom_site_label_1
_geom_angle_atom_site_label_2
_geom_angle_atom_site_label_3
_geom_angle
N9 U N1 90.51(18)
N9 U N2 154.54(18)
N1 U N2 64.03(16)
N9 U N3 141.89(19)
N1 U N3 127.60(17)
N2 U N3 63.57(16)
N9 U N4 78.11(19)
N1 U N4 168.62(16)
N2 U N4 127.35(17)
N3 U N4 63.77(17)
C1 N1 N5 118.7(5)
C1 N1 U 122.5(4)
N5 N1 U 118.7(4)
C6 N2 C2 118.3(5)
C6 N2 U 121.4(4)
C2 N2 U 120.2(4)
C11 N3 C7 118.0(5)
C11 N3 U 120.8(4)
C7 N3 U 121.2(4)
C12 N4 N7 118.7(6)
C12 N4 U 120.2(4)
N7 N4 U 121.1(4)
C13 N5 N1 118.9(5)
C1 N6 C14 116.9(6)
C23 N7 N4 118.3(6)
C24 N8 C12 117.2(6)
C53 N9 U 173.6(7)
N6 C1 N1 125.8(6)
N6 C1 C2 118.1(6)
N1 C1 C2 116.0(6)
N2 C2 C3 122.9(6)
N2 C2 C1 117.1(6)
C3 C2 C1 120.0(6)
C2 C3 C4 118.7(6)
C2 C3 H3 120.7
C4 C3 H3 120.7
C5 C4 C3 118.6(6)
C5 C4 H4 120.7
C3 C4 H4 120.7
C4 C5 C6 120.7(6)
C4 C5 H5 119.7
C6 C5 H5 119.7
N2 C6 C5 120.8(6)
N2 C6 C7 116.9(6)
C5 C6 C7 122.2(6)
N3 C7 C8 121.2(6)
N3 C7 C6 116.9(6)
C8 C7 C6 121.9(6)
C9 C8 C7 120.3(6)
C9 C8 H8 119.8
C7 C8 H8 119.8
C8 C9 C10 118.7(6)
C8 C9 H9 120.6
C10 C9 H9 120.6
C9 C10 C11 118.2(7)
C9 C10 H10 120.9
C11 C10 H10 120.9
N3 C11 C10 123.5(6)
N3 C11 C12 117.9(6)
C10 C11 C12 118.6(6)
N8 C12 N4 124.9(6)
N8 C12 C11 117.8(6)
N4 C12 C11 117.3(6)
N5 C13 C14 120.6(6)
N5 C13 C18 117.2(6)
C14 C13 C18 122.2(6)
N6 C14 C13 119.0(6)
N6 C14 C15 116.8(6)
C13 C14 C15 124.0(6)
C20 C15 C19 110.2(6)
C20 C15 C14 110.4(5)
C19 C15 C14 104.9(5)
C20 C15 C16 111.0(6)
C19 C15 C16 110.6(6)
C14 C15 C16 109.7(6)
C15 C16 C17 112.7(5)
C15 C16 H16A 109.1
C17 C16 H16A 109.1
C15 C16 H16B 109.1
C17 C16 H16B 109.1
H16A C16 H16B 107.8
C16 C17 C18 113.1(6)
C16 C17 H17A 109.0
C18 C17 H17A 108.9
C16 C17 H17B 109.0
C18 C17 H17B 109.0
H17A C17 H17B 107.8
C13 C18 C17 108.8(5)
C13 C18 C21 109.5(5)
C17 C18 C21 110.3(6)
C13 C18 C22 108.7(6)
C17 C18 C22 111.5(6)
C21 C18 C22 107.9(5)
C15 C19 H19A 109.5
C15 C19 H19B 109.5
H19A C19 H19B 109.5
C15 C19 H19C 109.5
H19A C19 H19C 109.5
H19B C19 H19C 109.5
C15 C20 H20A 109.5
C15 C20 H20B 109.5
H20A C20 H20B 109.5
C15 C20 H20C 109.5
H20A C20 H20C 109.5
H20B C20 H20C 109.5
C18 C21 H21A 109.5
C18 C21 H21B 109.5
H21A C21 H21B 109.5
C18 C21 H21C 109.5
H21A C21 H21C 109.5
H21B C21 H21C 109.5
C18 C22 H22A 109.5
C18 C22 H22B 109.5
H22A C22 H22B 109.5
C18 C22 H22C 109.5
H22A C22 H22C 109.5
H22B C22 H22C 109.5
N7 C23 C24 121.7(6)
N7 C23 C28 116.5(6)
C24 C23 C28 121.8(6)
N8 C24 C23 119.1(7)
N8 C24 C25 115.4(6)
C23 C24 C25 125.4(7)
C24 C25 C29 109.9(6)
C24 C25 C30 107.7(6)
C29 C25 C30 109.7(6)
C24 C25 C26 109.3(6)
C29 C25 C26 111.3(7)
C30 C25 C26 108.8(7)
C27 C26 C25 117.4(7)
C27 C26 H26A 107.9
C25 C26 H26A 108.0
C27 C26 H26B 108.0
C25 C26 H26B 108.0
H26A C26 H26B 107.2
C26 C27 C28 117.0(9)
C26 C27 H27A 108.0
C28 C27 H27A 108.0
C26 C27 H27B 108.0
C28 C27 H27B 108.0
H27A C27 H27B 107.3
C27 C28 C32 117.3(9)
C27 C28 C31 106.1(8)
C32 C28 C31 105.8(7)
C27 C28 C23 108.8(7)
C32 C28 C23 107.5(7)
C31 C28 C23 111.3(7)
C25 C29 H29A 109.5
C25 C29 H29B 109.5
H29A C29 H29B 109.5
C25 C29 H29C 109.5
H29A C29 H29C 109.5
H29B C29 H29C 109.5
C25 C30 H30A 109.5
C25 C30 H30B 109.5
H30A C30 H30B 109.5
C25 C30 H30C 109.5
H30A C30 H30C 109.5
H30B C30 H30C 109.5
C28 C31 H31A 109.5
C28 C31 H31B 109.5
H31A C31 H31B 109.5
C28 C31 H31C 109.5
H31A C31 H31C 109.5
H31B C31 H31C 109.5
C28 C32 H32A 109.5
C28 C32 H32B 109.5
H32A C32 H32B 109.5
C28 C32 H32C 109.5
H32A C32 H32C 109.5
H32B C32 H32C 109.5
C34 C33 C37 108.8(6)
C34 C33 C38 125.8(7)
C37 C33 C38 124.2(7)
C33 C34 C35 107.7(7)
C33 C34 C39 126.1(7)
C35 C34 C39 124.9(7)
C36 C35 C34 108.0(6)
C36 C35 C40 126.7(7)
C34 C35 C40 122.5(7)
C35 C36 C37 108.9(6)
C35 C36 C41 125.0(6)
C37 C36 C41 124.6(7)
C33 C37 C36 106.5(6)
C33 C37 C42 127.2(7)
C36 C37 C42 125.2(7)
C33 C38 H38A 109.5
C33 C38 H38B 109.5
H38A C38 H38B 109.5
C33 C38 H38C 109.5
H38A C38 H38C 109.5
H38B C38 H38C 109.5
C34 C39 H39A 109.5
C34 C39 H39B 109.5
H39A C39 H39B 109.5
C34 C39 H39C 109.5
H39A C39 H39C 109.5
H39B C39 H39C 109.5
C35 C40 H40A 109.5
C35 C40 H40B 109.5
H40A C40 H40B 109.5
C35 C40 H40C 109.5
H40A C40 H40C 109.5
H40B C40 H40C 109.5
C36 C41 H41A 109.5
C36 C41 H41B 109.5
H41A C41 H41B 109.5
C36 C41 H41C 109.5
H41A C41 H41C 109.5
H41B C41 H41C 109.5
C37 C42 H42A 109.5
C37 C42 H42B 109.5
H42A C42 H42B 109.5
C37 C42 H42C 109.5
H42A C42 H42C 109.5
H42B C42 H42C 109.5
C44 C43 C47 108.5(6)
C44 C43 C48 124.3(6)
C47 C43 C48 126.3(6)
C43 C44 C45 107.4(6)
C43 C44 C49 126.3(6)
C45 C44 C49 124.8(6)
C46 C45 C44 108.1(5)
C46 C45 C50 125.5(6)
C44 C45 C50 124.0(6)
C45 C46 C47 108.1(6)
C45 C46 C51 124.4(6)
C47 C46 C51 126.1(6)
C46 C47 C43 107.9(6)
C46 C47 C52 126.2(6)
C43 C47 C52 124.5(6)
C43 C48 H48A 109.5
C43 C48 H48B 109.5
H48A C48 H48B 109.5
C43 C48 H48C 109.5
H48A C48 H48C 109.5
H48B C48 H48C 109.5
C44 C49 H49A 109.5
C44 C49 H49B 109.5
H49A C49 H49B 109.5
C44 C49 H49C 109.5
H49A C49 H49C 109.5
H49B C49 H49C 109.5
C45 C50 H50A 109.5
C45 C50 H50B 109.5
H50A C50 H50B 109.5
C45 C50 H50C 109.5
H50A C50 H50C 109.5
H50B C50 H50C 109.5
C46 C51 H51A 109.5
C46 C51 H51B 109.5
H51A C51 H51B 109.5
C46 C51 H51C 109.5
H51A C51 H51C 109.5
H51B C51 H51C 109.5
C47 C52 H52A 109.5
C47 C52 H52B 109.5
H52A C52 H52B 109.5
C47 C52 H52C 109.5
H52A C52 H52C 109.5
H52B C52 H52C 109.5
N9 C53 C54 177.6(9)
C53 C54 H54A 109.5
C53 C54 H54B 109.5
H54A C54 H54B 109.5
C53 C54 H54C 109.5
H54A C54 H54C 109.5
H54B C54 H54C 109.5
N10 C55 C56 176.1(13)
C55 C56 H56A 109.5
C55 C56 H56B 109.5
H56A C56 H56B 109.5
C55 C56 H56C 109.5
H56A C56 H56C 109.5
H56B C56 H56C 109.5
N11 C57 C58 176.2(9)
C57 C58 H58A 109.5
C57 C58 H58B 109.5
H58A C58 H58B 109.5
C57 C58 H58C 109.5
H58A C58 H58C 109.5
H58B C58 H58C 109.5

loop_
_geom_bond_atom_site_label_1
_geom_bond_atom_site_label_2
_geom_bond_distance
U N9 2.505(6)
U N1 2.526(5)
U N2 2.549(5)
U N3 2.560(5)
U N4 2.594(5)
U C33 2.821(6)
U C37 2.837(7)
U C35 2.853(7)
U C36 2.853(7)
U C46 2.857(6)
U C45 2.857(6)
U C47 2.857(7)
U C43 2.869(7)
U C34 2.872(7)
U C44 2.895(7)
N1 C1 1.328(8)
N1 N5 1.348(6)
N2 C6 1.350(7)
N2 C2 1.350(8)
N3 C11 1.342(8)
N3 C7 1.348(8)
N4 C12 1.333(7)
N4 N7 1.358(7)
N5 C13 1.313(7)
N6 C1 1.315(8)
N6 C14 1.330(7)
N7 C23 1.319(8)
N8 C24 1.326(8)
N8 C12 1.332(8)
N9 C53 1.131(9)
N10 C55 1.133(11)
N11 C57 1.053(8)
C1 C2 1.492(8)
C2 C3 1.376(8)
C3 C4 1.391(8)
C3 H3 0.9300
C4 C5 1.363(9)
C4 H4 0.9300
C5 C6 1.390(9)
C5 H5 0.9300
C6 C7 1.470(9)
C7 C8 1.399(8)
C8 C9 1.372(9)
C8 H8 0.9300
C9 C10 1.385(9)
C9 H9 0.9300
C10 C11 1.392(8)
C10 H10 0.9300
C11 C12 1.484(9)
C13 C14 1.434(9)
C13 C18 1.526(8)
C14 C15 1.526(9)
C15 C20 1.518(9)
C15 C19 1.526(9)
C15 C16 1.528(8)
C16 C17 1.528(9)
C16 H16A 0.9700
C16 H16B 0.9700
C17 C18 1.533(9)
C17 H17A 0.9700
C17 H17B 0.9700
C18 C21 1.536(9)
C18 C22 1.538(9)
C19 H19A 0.9600
C19 H19B 0.9600
C19 H19C 0.9600
C20 H20A 0.9600
C20 H20B 0.9600
C20 H20C 0.9600
C21 H21A 0.9600
C21 H21B 0.9600
C21 H21C 0.9600
C22 H22A 0.9600
C22 H22B 0.9600
C22 H22C 0.9600
C23 C24 1.409(9)
C23 C28 1.537(9)
C24 C25 1.499(9)
C25 C29 1.520(9)
C25 C30 1.535(10)
C25 C26 1.556(10)
C26 C27 1.446(11)
C26 H26A 0.9700
C26 H26B 0.9700
C27 C28 1.475(12)
C27 H27A 0.9700
C27 H27B 0.9700
C28 C32 1.506(11)
C28 C31 1.519(11)
C29 H29A 0.9600
C29 H29B 0.9600
C29 H29C 0.9600
C30 H30A 0.9600
C30 H30B 0.9600
C30 H30C 0.9600
C31 H31A 0.9600
C31 H31B 0.9600
C31 H31C 0.9600
C32 H32A 0.9600
C32 H32B 0.9600
C32 H32C 0.9600
C33 C34 1.409(9)
C33 C37 1.417(9)
C33 C38 1.527(8)
C34 C35 1.412(9)
C34 C39 1.496(10)
C35 C36 1.399(9)
C35 C40 1.499(9)
C36 C37 1.421(9)
C36 C41 1.503(9)
C37 C42 1.483(9)
C38 H38A 0.9600
C38 H38B 0.9600
C38 H38C 0.9600
C39 H39A 0.9600
C39 H39B 0.9600
C39 H39C 0.9600
C40 H40A 0.9600
C40 H40B 0.9600
C40 H40C 0.9600
C41 H41A 0.9600
C41 H41B 0.9600
C41 H41C 0.9600
C42 H42A 0.9600
C42 H42B 0.9600
C42 H42C 0.9600
C43 C44 1.407(8)
C43 C47 1.422(9)
C43 C48 1.515(8)
C44 C45 1.437(8)
C44 C49 1.491(9)
C45 C46 1.411(9)
C45 C50 1.502(8)
C46 C47 1.416(8)
C46 C51 1.504(8)
C47 C52 1.504(9)
C48 H48A 0.9600
C48 H48B 0.9600
C48 H48C 0.9600
C49 H49A 0.9600
C49 H49B 0.9600
C49 H49C 0.9600
C50 H50A 0.9600
C50 H50B 0.9600
C50 H50C 0.9600
C51 H51A 0.9600
C51 H51B 0.9600
C51 H51C 0.9600
C52 H52A 0.9600
C52 H52B 0.9600
C52 H52C 0.9600
C53 C54 1.488(11)
C54 H54A 0.9600
C54 H54B 0.9600
C54 H54C 0.9600
C55 C56 1.475(8)
C56 H56A 0.9600
C56 H56B 0.9600
C56 H56C 0.9600
C57 C58 1.441(10)
C58 H58A 0.9600
C58 H58B 0.9600
C58 H58C 0.9600
